data_9000177
loop_
_publ_author_name
'Papike, J. J.'
'Clark, J. R.'

_publ_section_title
;
 The crystal structure and cation distribution of glaucophane
;
_journal_name_full 'American Mineralogist'
_journal_page_first 1156
_journal_page_last 1173
_journal_volume 53
_journal_year 1968
_chemical_formula_sum 'Al1.82 Ca0.04 Fe0.79 H2 Mg2.39 Na1.96 O24 Si8'
_chemical_name_mineral Glaucophane
_space_group_IT_number 12
_symmetry_space_group_name_Hall '-C 2y'
_symmetry_space_group_name_H-M 'C 1 2/m 1'
_cell_angle_alpha 90
_cell_angle_beta 103.67
_cell_angle_gamma 90
_cell_formula_units_Z 2
_cell_length_a 9.541
_cell_length_b 17.740
_cell_length_c 5.295
_cell_volume 870.830
_database_code_amcsd 0000182
_exptl_crystal_density_diffrn 3.084
_cod_original_formula_sum 'Mg2.39 Fe.79 Al1.82 (Na1.96 Ca.04) Si8 O24 H2'
_cod_database_code 9000177

loop_
_space_group_symop_operation_xyz
x,y,z
1/2+x,1/2+y,z
x,-y,z
1/2+x,1/2-y,z
-x,y,-z
1/2-x,1/2+y,-z
-x,-y,-z
1/2-x,1/2-y,-z

loop_
_atom_site_label
_atom_site_fract_x
_atom_site_fract_y
_atom_site_fract_z
_atom_site_occupancy
_atom_site_U_iso_or_equiv
_atom_site_type_symbol
_atom_site_attached_hydrogens
Mg1 0.00000 0.09080 0.50000 0.84000 0.00481 Mg 0
Fe1 0.00000 0.09080 0.50000 0.16000 0.00481 Fe 0
Al2 0.00000 0.18070 0.00000 0.91000 0.00329 Al 0
Fe2 0.00000 0.18070 0.00000 0.09000 0.00329 Fe 0
Mg3 0.00000 0.00000 0.00000 0.71000 0.00304 Mg 0
Fe3 0.00000 0.00000 0.00000 0.29000 0.00304 Fe 0
Na4 0.00000 0.27720 0.50000 0.98000 0.01013 Na 0
Ca4 0.00000 0.27720 0.50000 0.02000 0.01013 Ca 0
Si1 0.28310 0.08710 0.29310 1.00000 0.00393 Si 0
Si2 0.29200 0.17300 0.80870 1.00000 0.00367 Si 0
O1 0.10920 0.09270 0.20370 1.00000 0.00633 O 0
O2 0.11770 0.17140 0.74800 1.00000 0.00633 O 0
O-H3 0.11260 0.00000 0.70880 1.00000 0.00823 O 1
O4 0.36790 0.25290 0.80580 1.00000 0.00773 O 0
O5 0.35480 0.13180 0.08930 1.00000 0.00811 O 0
O6 0.34070 0.12240 0.58140 1.00000 0.00861 O 0
O7 0.33170 0.00000 0.30180 1.00000 0.00836 O 0

loop_
_cod_changelog_entry_id
_cod_changelog_entry_author
_cod_changelog_entry_date
_cod_changelog_entry_text
1
;cod-tools version 3.8.0
Id: cif_guess_AMCSD_atom_types 9574 2023-05-10 09:00:05Z saulius
;
2023-05-10T18:45:51+03:00
;Derived atom types and hydrogen counts
from atom names that follow the AMCSD naming convention
(Wat == water, O-H == hydroxyl).
;

loop_
_cod_related_entry_id
_cod_related_entry_database
_cod_related_entry_code
1 AMCSD 0000182
